data_1532625
loop_
_publ_author_name
'Crerar, S.J.'
'Mar, A.'

_publ_section_title
;
 Ternary silicides M2 Cr4 Si5 (M= Ti, Zr, Hf): filled variants of the Ta4
 Si Te4 structure type
;
_journal_name_full 'Journal of Solid State Chemistry'
_journal_page_first 2523
_journal_page_last 2529
_journal_volume 177
_journal_year 2004
_chemical_formula_sum 'Cr4 Si5 Zr2'
_chemical_name_systematic 'Zr2 Cr4 Si5'
_space_group_IT_number 72
_symmetry_space_group_name_Hall '-I 2 2c'
_symmetry_space_group_name_H-M 'I b a m'
_cell_angle_alpha 90
_cell_angle_beta 90
_cell_angle_gamma 90
_cell_formula_units_Z 4
_cell_length_a 7.6354
_cell_length_b 16.125
_cell_length_c 5.0008
_cell_volume 615.703
_citation_journal_id_ASTM JSSCBI
_cod_data_source_file Crerar_JSSCBI_2004_1784.cif
_cod_data_source_block Cr4Si5Zr2
_cod_original_cell_volume 615.7026
_cod_database_code 1532625

loop_
_symmetry_equiv_pos_as_xyz
x,y,z
-x,-y,z
x,-y,-z+1/2
-x,y,-z+1/2
-x,-y,-z
x,y,-z
-x,y,z-1/2
x,-y,z-1/2
x+1/2,y+1/2,z+1/2
-x+1/2,-y+1/2,z+1/2
x+1/2,-y+1/2,-z+1
-x+1/2,y+1/2,-z+1
-x+1/2,-y+1/2,-z+1/2
x+1/2,y+1/2,-z+1/2
-x+1/2,y+1/2,z
x+1/2,-y+1/2,z

loop_
_atom_site_label
_atom_site_type_symbol
_atom_site_fract_x
_atom_site_fract_y
_atom_site_fract_z
_atom_site_occupancy
_atom_site_U_iso_or_equiv
Si3 Si 0 0 0.25 1 0.0
Cr1 Cr 0.2529 0.06119 0 1 0.0
Si1 Si 0.0736 0.43587 0 1 0.0
Zr1 Zr 0.37874 0.35863 0 1 0.0
Cr2 Cr 0 0.30889 0.25 1 0.0
Si2 Si 0.207 0.21121 0 1 0.0
